data_7118067
loop_
_publ_author_name
'Julio Fernandez-Cestau'
'Benoit Bertrand'
'Maria Blaya'
'Garth A. Jones'
'Thomas J. Penfold'
'Manfred Bochmann'

_publ_section_title
;
 Synthesis and luminescence modulation of pyrazine-based gold(III) pincer
 complexes
;
_journal_name_full Chem.Commun.
_journal_page_first 16629
_journal_paper_doi 10.1039/C5cc07523H
_journal_volume 51
_journal_year 2015
_chemical_formula_sum 'C24 H26 Au Cl N2'
_chemical_formula_weight 574.88
_chemical_properties_physical Light-sensitive
_space_group_IT_number 60
_symmetry_cell_setting orthorhombic
_symmetry_Int_Tables_number 60
_symmetry_space_group_name_Hall '-P 2n 2ab'
_symmetry_space_group_name_H-M 'P b c n'
_atom_sites_solution_hydrogens geom
_audit_conform_dict_location ftp://ftp.iucr.org/pub/cif_core.dic
_audit_conform_dict_name cif_core.dic
_audit_conform_dict_version 2.4.3
_audit_creation_date 2015-05-14T15:59:43-00:00
_audit_creation_method 'WinGX routine CIF_UPDATE'
_audit_update_record
;
2015-08-09 deposited with the CCDC.
2015-09-25 downloaded from the CCDC.
;
_cell_angle_alpha 90
_cell_angle_beta 90
_cell_angle_gamma 90
_cell_formula_units_Z 4
_cell_length_a 15.6786(6)
_cell_length_b 18.9401(7)
_cell_length_c 7.1383(3)
_cell_measurement_reflns_used 13907
_cell_measurement_temperature 140(2)
_cell_measurement_theta_max 32.6665
_cell_measurement_theta_min 3.0435
_cell_volume 2119.75(14)
_computing_cell_refinement
;
        CrysAlisPro, Agilent Technologies,
        Version 1.171.36.21 (release 14-08-2012 CrysAlis171 .NET)
        (compiled Sep 14 2012,17:21:16)
;
_computing_data_collection
;
        CrysAlisPro, Agilent Technologies,
        Version 1.171.36.21 (release 14-08-2012 CrysAlis171 .NET)
        (compiled Sep 14 2012,17:21:16)
;
_computing_data_reduction
;
        CrysAlisPro, Agilent Technologies,
        Version 1.171.36.21 (release 14-08-2012 CrysAlis171 .NET)
        (compiled Sep 14 2012,17:21:16)
;
_computing_structure_refinement 'SHELXL-2014/7 (Sheldrick, 2014)'
_diffrn_ambient_temperature 140(2)
_diffrn_detector_area_resol_mean 16.005
_diffrn_measured_fraction_theta_full 0.998
_diffrn_measured_fraction_theta_max 0.947
_diffrn_measurement_device_type 'Xcalibur, Sapphire3'
_diffrn_measurement_method '\w scans'
_diffrn_orient_matrix_UB_11 0.006705
_diffrn_orient_matrix_UB_12 0.0205372
_diffrn_orient_matrix_UB_13 -0.0819144
_diffrn_orient_matrix_UB_21 -0.0225199
_diffrn_orient_matrix_UB_22 0.0284514
_diffrn_orient_matrix_UB_23 0.0413666
_diffrn_orient_matrix_UB_31 0.0386432
_diffrn_orient_matrix_UB_32 0.0130323
_diffrn_orient_matrix_UB_33 0.0383158
_diffrn_radiation_monochromator graphite
_diffrn_radiation_type MoK\a
_diffrn_radiation_wavelength 0.71073
_diffrn_reflns_av_R_equivalents 0.0484
_diffrn_reflns_av_unetI/netI 0.0507
_diffrn_reflns_laue_measured_fraction_full 0.998
_diffrn_reflns_laue_measured_fraction_max 0.947
_diffrn_reflns_limit_h_max 23
_diffrn_reflns_limit_h_min -23
_diffrn_reflns_limit_k_max 27
_diffrn_reflns_limit_k_min -27
_diffrn_reflns_limit_l_max 10
_diffrn_reflns_limit_l_min -10
_diffrn_reflns_number 41012
_diffrn_reflns_point_group_measured_fraction_full 0.998
_diffrn_reflns_point_group_measured_fraction_max 0.947
_diffrn_reflns_theta_full 25.242
_diffrn_reflns_theta_max 32.741
_diffrn_reflns_theta_min 3.315
_exptl_absorpt_coefficient_mu 7.078
_exptl_absorpt_correction_T_max 1
_exptl_absorpt_correction_T_min 0.17011
_exptl_absorpt_correction_type multi-scan
_exptl_absorpt_process_details
;
        CrysAlisPro, Agilent Technologies,
        Version 1.171.36.21 (release 14-08-2012 CrysAlis171 .NET)
        (compiled Sep 14 2012,17:21:16)
        Empirical absorption correction using spherical harmonics,
 implemented in SCALE3 ABSPACK scaling algorithm.
;
_exptl_crystal_colour orange
_exptl_crystal_density_diffrn 1.801
_exptl_crystal_density_method 'not measured'
_exptl_crystal_description block
_exptl_crystal_F_000 1120
_exptl_crystal_preparation Luminescent
_exptl_crystal_recrystallization_method 'Re-crystallisation from solvent: '
_exptl_crystal_size_max 0.3
_exptl_crystal_size_mid 0.1
_exptl_crystal_size_min 0.1
_refine_diff_density_max 2.324
_refine_diff_density_min -2.686
_refine_diff_density_rms 0.156
_refine_ls_extinction_method none
_refine_ls_goodness_of_fit_ref 1.093
_refine_ls_hydrogen_treatment constr
_refine_ls_matrix_type full
_refine_ls_number_parameters 140
_refine_ls_number_reflns 3713
_refine_ls_number_restraints 0
_refine_ls_restrained_S_all 1.093
_refine_ls_R_factor_all 0.0395
_refine_ls_R_factor_gt 0.0286
_refine_ls_shift/su_max 0
_refine_ls_shift/su_mean 0
_refine_ls_structure_factor_coef Fsqd
_refine_ls_weighting_details 'w=1/[\s^2^(Fo^2^)+(0.0303P)^2^+5.0985P] where P=(Fo^2^+2Fc^2^)/3'
_refine_ls_weighting_scheme calc
_refine_ls_wR_factor_gt 0.0648
_refine_ls_wR_factor_ref 0.0705
_reflns_Friedel_coverage 0
_reflns_number_gt 2912
_reflns_number_total 3713
_reflns_threshold_expression 'I > 2\s(I)'
_cod_data_source_file c5cc07523h2.cif
_cod_data_source_block shelx
_cod_database_code 7118067

loop_
_symmetry_equiv_pos_as_xyz
'x, y, z'
'-x+1/2, -y+1/2, z+1/2'
'-x, y, -z+1/2'
'x+1/2, -y+1/2, -z'
'-x, -y, -z'
'x-1/2, y-1/2, -z-1/2'
'x, -y, z-1/2'
'-x-1/2, y-1/2, z'

loop_
_atom_site_label
_atom_site_type_symbol
_atom_site_fract_x
_atom_site_fract_y
_atom_site_fract_z
_atom_site_U_iso_or_equiv
_atom_site_adp_type
_atom_site_occupancy
_atom_site_site_symmetry_order
_atom_site_calc_flag
_atom_site_refinement_flags_posn
_atom_site_refinement_flags_adp
_atom_site_refinement_flags_occupancy
_atom_site_disorder_assembly
_atom_site_disorder_group
Au1 Au 0 0.07466(2) 0.25 0.01194(5) Uani 1 2 d S T P . .
N1 N 0 -0.02944(18) 0.25 0.0121(6) Uani 1 2 d S T P . .
N2 N 0 -0.1729(2) 0.25 0.0194(7) Uani 1 2 d S T P . .
Cl1 Cl 0 0.19426(5) 0.25 0.0214(2) Uani 1 2 d S T P . .
C1 C 0.07287(19) -0.06317(16) 0.2986(4) 0.0148(5) Uani 1 1 d . . . . .
C2 C 0.0700(2) -0.13683(16) 0.2962(5) 0.0185(6) Uani 1 1 d . . . . .
H2 H 0.119 -0.1618 0.328 0.022 Uiso 1 1 calc R U . . .
C3 C 0.14294(17) -0.01565(15) 0.3439(4) 0.0147(5) Uani 1 1 d . . . . .
C4 C 0.12564(17) 0.05805(16) 0.3299(4) 0.0142(5) Uani 1 1 d . . . . .
C5 C 0.19095(18) 0.10535(16) 0.3658(4) 0.0171(5) Uani 1 1 d . . . . .
H5 H 0.1801 0.1535 0.355 0.02 Uiso 1 1 calc R U . . .
C6 C 0.27300(19) 0.08312(16) 0.4180(4) 0.0186(6) Uani 1 1 d . . . . .
C7 C 0.28733(18) 0.01046(16) 0.4359(5) 0.0192(6) Uani 1 1 d . . . . .
H7 H 0.3409 -0.0054 0.4729 0.023 Uiso 1 1 calc R U . . .
C8 C 0.22354(18) -0.03846(16) 0.3996(4) 0.0178(5) Uani 1 1 d . . . . .
H8 H 0.2346 -0.0865 0.4126 0.021 Uiso 1 1 calc R U . . .
C10 C 0.34392(19) 0.13762(17) 0.4456(5) 0.0231(6) Uani 1 1 d . . . . .
C11 C 0.3695(2) 0.1656(2) 0.2509(5) 0.0316(8) Uani 1 1 d . . . . .
H11A H 0.3207 0.1868 0.1918 0.047 Uiso 1 1 calc R U . . .
H11B H 0.3898 0.1273 0.1753 0.047 Uiso 1 1 calc R U . . .
H11C H 0.4137 0.2003 0.2643 0.047 Uiso 1 1 calc R U . . .
C12A C 0.3105(13) 0.2031(10) 0.5469(16) 0.027(2) Uani 0.6 1 d . . P A 1
H12A H 0.2856 0.1895 0.6642 0.041 Uiso 0.6 1 calc R U P A 1
H12B H 0.2682 0.2259 0.4707 0.041 Uiso 0.6 1 calc R U P A 1
H12C H 0.3568 0.2352 0.5693 0.041 Uiso 0.6 1 calc R U P A 1
C13A C 0.4186(15) 0.1088(17) 0.553(3) 0.030(3) Uani 0.6 1 d . . P A 1
H13A H 0.4597 0.1457 0.5727 0.045 Uiso 0.6 1 calc R U P A 1
H13B H 0.4443 0.071 0.4839 0.045 Uiso 0.6 1 calc R U P A 1
H13C H 0.3994 0.0914 0.6724 0.045 Uiso 0.6 1 calc R U P A 1
C13B C 0.430(3) 0.103(3) 0.517(6) 0.030(3) Uani 0.4 1 d . . P A 2
H13D H 0.4723 0.1387 0.5354 0.045 Uiso 0.4 1 calc R U P A 2
H13E H 0.4501 0.0694 0.4258 0.045 Uiso 0.4 1 calc R U P A 2
H13F H 0.4199 0.0788 0.6336 0.045 Uiso 0.4 1 calc R U P A 2
C12B C 0.314(2) 0.1936(17) 0.592(3) 0.027(2) Uani 0.4 1 d . . P A 2
H12D H 0.3079 0.1717 0.7125 0.041 Uiso 0.4 1 calc R U P A 2
H12E H 0.2596 0.2127 0.5539 0.041 Uiso 0.4 1 calc R U P A 2
H12F H 0.3549 0.231 0.5995 0.041 Uiso 0.4 1 calc R U P A 2

loop_
_atom_site_aniso_label
_atom_site_aniso_U_11
_atom_site_aniso_U_22
_atom_site_aniso_U_33
_atom_site_aniso_U_23
_atom_site_aniso_U_13
_atom_site_aniso_U_12
Au1 0.01132(7) 0.01021(8) 0.01429(8) 0 0.00202(5) 0
N1 0.0136(14) 0.0095(13) 0.0131(13) 0 0.0045(12) 0
N2 0.0223(17) 0.0116(15) 0.0243(18) 0 0.0004(14) 0
Cl1 0.0211(5) 0.0114(4) 0.0316(5) 0 0.0053(4) 0
C1 0.0142(12) 0.0166(12) 0.0135(11) 0.0007(10) 0.0011(10) 0.0001(10)
C2 0.0174(13) 0.0144(13) 0.0237(14) 0.0014(10) 0.0005(11) 0.0011(11)
C3 0.0128(11) 0.0165(13) 0.0150(12) -0.0004(10) 0.0014(10) 0.0017(10)
C4 0.0105(11) 0.0163(12) 0.0158(13) 0.0009(10) 0.0015(9) 0.0019(10)
C5 0.0152(12) 0.0159(13) 0.0200(13) -0.0002(10) 0.0011(10) -0.0017(11)
C6 0.0165(13) 0.0220(14) 0.0172(14) -0.0001(11) 0.0003(11) -0.0017(11)
C7 0.0149(12) 0.0200(14) 0.0228(14) 0.0019(11) 0.0007(11) 0.0027(11)
C8 0.0156(12) 0.0180(13) 0.0198(14) 0.0015(11) 0.0000(10) 0.0019(11)
C10 0.0153(13) 0.0222(15) 0.0318(17) -0.0010(13) -0.0008(12) -0.0034(11)
C11 0.0238(16) 0.0298(18) 0.041(2) 0.0065(16) 0.0027(15) -0.0080(14)
C12A 0.029(3) 0.032(6) 0.020(7) -0.004(4) 0.000(5) -0.013(3)
C13A 0.012(6) 0.038(6) 0.041(9) 0.002(6) -0.005(4) -0.004(5)
C13B 0.012(6) 0.038(6) 0.041(9) 0.002(6) -0.005(4) -0.004(5)
C12B 0.029(3) 0.032(6) 0.020(7) -0.004(4) 0.000(5) -0.013(3)

loop_
_atom_type_symbol
_atom_type_description
_atom_type_scat_dispersion_real
_atom_type_scat_dispersion_imag
_atom_type_scat_source
C C 0.0033 0.0016 'International Tables Vol C Tables 4.2.6.8 and 6.1.1.4'
H H 0 0 'International Tables Vol C Tables 4.2.6.8 and 6.1.1.4'
N N 0.0061 0.0033 'International Tables Vol C Tables 4.2.6.8 and 6.1.1.4'
Cl Cl 0.1484 0.1585 'International Tables Vol C Tables 4.2.6.8 and 6.1.1.4'
Au Au -2.0133 8.8022 'International Tables Vol C Tables 4.2.6.8 and 6.1.1.4'

loop_
_geom_angle_atom_site_label_1
_geom_angle_atom_site_label_2
_geom_angle_atom_site_label_3
_geom_angle
_geom_angle_site_symmetry_1
_geom_angle_site_symmetry_3
N1 Au1 C4 81.28(8) . .
N1 Au1 C4 81.28(8) . 3
C4 Au1 C4 162.56(16) . 3
N1 Au1 Cl1 180 . .
C4 Au1 Cl1 98.72(8) . .
C4 Au1 Cl1 98.72(8) 3 .
C1 N1 C1 123.7(4) . 3
C1 N1 Au1 118.15(18) . .
C1 N1 Au1 118.15(18) 3 .
C2 N2 C2 118.4(4) . 3
N1 C1 C2 116.2(3) . .
N1 C1 C3 113.7(3) . .
C2 C1 C3 130.1(3) . .
N2 C2 C1 122.8(3) . .
N2 C2 H2 118.6 . .
C1 C2 H2 118.6 . .
C8 C3 C4 119.7(3) . .
C8 C3 C1 123.8(3) . .
C4 C3 C1 116.5(2) . .
C5 C4 C3 118.7(3) . .
C5 C4 Au1 130.9(2) . .
C3 C4 Au1 110.4(2) . .
C4 C5 C6 122.2(3) . .
C4 C5 H5 118.9 . .
C6 C5 H5 118.9 . .
C7 C6 C5 117.8(3) . .
C7 C6 C10 122.3(3) . .
C5 C6 C10 119.9(3) . .
C8 C7 C6 121.6(3) . .
C8 C7 H7 119.2 . .
C6 C7 H7 119.2 . .
C7 C8 C3 120.0(3) . .
C7 C8 H8 120 . .
C3 C8 H8 120 . .
C13A C10 C12A 108.6(11) . .
C13A C10 C6 112.8(12) . .
C12A C10 C6 111.1(8) . .
C13A C10 C11 112.6(8) . .
C12A C10 C11 103.7(5) . .
C6 C10 C11 107.7(3) . .
C6 C10 C13B 112.2(19) . .
C11 C10 C13B 102.3(13) . .
C6 C10 C12B 108.9(12) . .
C11 C10 C12B 116.6(8) . .
C13B C10 C12B 109.0(17) . .
C10 C11 H11A 109.5 . .
C10 C11 H11B 109.5 . .
H11A C11 H11B 109.5 . .
C10 C11 H11C 109.5 . .
H11A C11 H11C 109.5 . .
H11B C11 H11C 109.5 . .
C10 C12A H12A 109.5 . .
C10 C12A H12B 109.5 . .
H12A C12A H12B 109.5 . .
C10 C12A H12C 109.5 . .
H12A C12A H12C 109.5 . .
H12B C12A H12C 109.5 . .
C10 C13A H13A 109.5 . .
C10 C13A H13B 109.5 . .
H13A C13A H13B 109.5 . .
C10 C13A H13C 109.5 . .
H13A C13A H13C 109.5 . .
H13B C13A H13C 109.5 . .
C10 C13B H13D 109.5 . .
C10 C13B H13E 109.5 . .
H13D C13B H13E 109.5 . .
C10 C13B H13F 109.5 . .
H13D C13B H13F 109.5 . .
H13E C13B H13F 109.5 . .
C10 C12B H12D 109.5 . .
C10 C12B H12E 109.5 . .
H12D C12B H12E 109.5 . .
C10 C12B H12F 109.5 . .
H12D C12B H12F 109.5 . .
H12E C12B H12F 109.5 . .

loop_
_geom_bond_atom_site_label_1
_geom_bond_atom_site_label_2
_geom_bond_distance
_geom_bond_site_symmetry_2
Au1 N1 1.972(3) .
Au1 C4 2.075(3) .
Au1 C4 2.075(3) 3
Au1 Cl1 2.2651(11) .
N1 C1 1.354(3) .
N1 C1 1.354(3) 3
N2 C2 1.334(4) .
N2 C2 1.334(4) 3
C1 C2 1.396(4) .
C1 C3 1.456(4) .
C2 H2 0.93 .
C3 C8 1.393(4) .
C3 C4 1.426(4) .
C4 C5 1.384(4) .
C5 C6 1.404(4) .
C5 H5 0.93 .
C6 C7 1.400(4) .
C6 C10 1.530(4) .
C7 C8 1.388(4) .
C7 H7 0.93 .
C8 H8 0.93 .
C10 C13A 1.50(3) .
C10 C12A 1.53(2) .
C10 C11 1.541(5) .
C10 C13B 1.59(5) .
C10 C12B 1.56(3) .
C11 H11A 0.96 .
C11 H11B 0.96 .
C11 H11C 0.96 .
C12A H12A 0.96 .
C12A H12B 0.96 .
C12A H12C 0.96 .
C13A H13A 0.96 .
C13A H13B 0.96 .
C13A H13C 0.96 .
C13B H13D 0.96 .
C13B H13E 0.96 .
C13B H13F 0.96 .
C12B H12D 0.96 .
C12B H12E 0.96 .
C12B H12F 0.96 .
